data_4508583
loop_
_publ_author_name
'Camerel, Franck'
'Le Helloco, Guillaume'
'Guizouarn, Thierry'
'Jeannin, Olivier'
'Fourmigu\'e, Marc'
'Fr\;ackowiak, Arkadiusz'
'Olejniczak, Iwona'
'\'Swietlik, Roman'
'Marino, Andrea'
'Collet, Eric'
'Toupet, Loic'
'Auban-Senzier, Pascale'
'Canadell, Enric'

_publ_section_title
;
 Correlation between Metal--Insulator Transition and Hydrogen-Bonding
 Network in the Organic Metal
 \d-(BEDT-TTF)4[2,6-Anthracene-bis(sulfonate)]&#x00B7;(H2O)4
;
_journal_issue 11
_journal_name_full 'Crystal Growth &amp; Design'
_journal_page_first 5135
_journal_paper_doi 10.1021/cg401416h
_journal_volume 13
_journal_year 2013
_chemical_formula_moiety 'C24 H20 P, 0.5(C14 H8 O6 S2), C H4 O'
_chemical_formula_sum 'C32 H28 O4 P S'
_chemical_formula_weight 539.58
_chemical_name_systematic
; 
 ? 
;
_space_group_IT_number 2
_symmetry_cell_setting triclinic
_symmetry_space_group_name_Hall '-P 1'
_symmetry_space_group_name_H-M 'P -1'
_atom_sites_solution_hydrogens geom
_atom_sites_solution_primary direct
_atom_sites_solution_secondary difmap
_audit_creation_method SHELXL-97
_cell_angle_alpha 77.7220(10)
_cell_angle_beta 80.7490(10)
_cell_angle_gamma 84.3990(10)
_cell_formula_units_Z 2
_cell_length_a 9.7713(3)
_cell_length_b 10.3882(3)
_cell_length_c 13.5829(4)
_cell_measurement_reflns_used 6810
_cell_measurement_temperature 150(2)
_cell_measurement_theta_max 27.44
_cell_measurement_theta_min 2.12
_cell_volume 1326.81(7)
_computing_cell_refinement 'Bruker SMART'
_computing_data_collection 'Bruker SAINT'
_computing_data_reduction 'Bruker SAINT'
_computing_molecular_graphics 'Ortep-3 for Windows (Farrugia, 1997)'
_computing_publication_material 'WinGX publication routines (Farrugia, 1999)'
_computing_structure_refinement 'SHELXL-97 (Sheldrick, 1997)'
_computing_structure_solution 'SIR97 (Altomare et al., 1999)'
_diffrn_ambient_temperature 150(2)
_diffrn_detector 'CCD plate'
_diffrn_measured_fraction_theta_full 0.989
_diffrn_measured_fraction_theta_max 0.989
_diffrn_measurement_device_type 'APEXII, Bruker-AXS'
_diffrn_measurement_method 'CCD rotation images, thin slices'
_diffrn_radiation_monochromator graphite
_diffrn_radiation_source 'fine-focus sealed tube'
_diffrn_radiation_type MoK\a
_diffrn_radiation_wavelength 0.71073
_diffrn_reflns_av_R_equivalents 0.0308
_diffrn_reflns_av_sigmaI/netI 0.0267
_diffrn_reflns_limit_h_max 12
_diffrn_reflns_limit_h_min -12
_diffrn_reflns_limit_k_max 13
_diffrn_reflns_limit_k_min -11
_diffrn_reflns_limit_l_max 17
_diffrn_reflns_limit_l_min -17
_diffrn_reflns_number 21940
_diffrn_reflns_theta_full 27.45
_diffrn_reflns_theta_max 27.45
_diffrn_reflns_theta_min 1.55
_exptl_absorpt_coefficient_mu 0.220
_exptl_absorpt_correction_T_max 0.932
_exptl_absorpt_correction_T_min 0.909
_exptl_absorpt_correction_type multi-scan
_exptl_absorpt_process_details
;
  [Sheldrick, G.M. (2002). SADABS Bruker AXS Inc., Madison, Wisconsin, USA]
;
_exptl_crystal_colour colorless
_exptl_crystal_density_diffrn 1.351
_exptl_crystal_density_method 'not measured'
_exptl_crystal_description prism
_exptl_crystal_F_000 566
_exptl_crystal_size_max 0.45
_exptl_crystal_size_mid 0.36
_exptl_crystal_size_min 0.32
_refine_diff_density_max 0.484
_refine_diff_density_min -0.410
_refine_diff_density_rms 0.055
_refine_ls_extinction_method none
_refine_ls_goodness_of_fit_ref 1.048
_refine_ls_hydrogen_treatment constr
_refine_ls_matrix_type full
_refine_ls_number_parameters 345
_refine_ls_number_reflns 6022
_refine_ls_number_restraints 0
_refine_ls_restrained_S_all 1.048
_refine_ls_R_factor_all 0.0396
_refine_ls_R_factor_gt 0.0352
_refine_ls_shift/su_max 0.001
_refine_ls_shift/su_mean 0.000
_refine_ls_structure_factor_coef Fsqd
_refine_ls_weighting_details 'calc w=1/[\s^2^(Fo^2^)+(0.0439P)^2^+0.7423P] where P=(Fo^2^+2Fc^2^)/3'
_refine_ls_weighting_scheme calc
_refine_ls_wR_factor_gt 0.0919
_refine_ls_wR_factor_ref 0.0974
_reflns_number_gt 5417
_reflns_number_total 6022
_reflns_threshold_expression >2sigma(I)
_cod_data_source_file cg401416h_si_002.cif
_cod_data_source_block TPP2ABS
_cod_original_sg_symbol_Hall -P1
_cod_original_sg_symbol_H-M P-1
_cod_database_code 4508583

loop_
_symmetry_equiv_pos_as_xyz
'x, y, z'
'-x, -y, -z'

loop_
_atom_site_label
_atom_site_type_symbol
_atom_site_fract_x
_atom_site_fract_y
_atom_site_fract_z
_atom_site_U_iso_or_equiv
_atom_site_adp_type
_atom_site_occupancy
_atom_site_symmetry_multiplicity
_atom_site_calc_flag
_atom_site_refinement_flags
S1A S 0.58498(3) 0.01563(3) 0.77353(3) 0.01784(9) Uani 1 1 d .
P1 P 0.12097(3) 0.39708(3) 0.71026(3) 0.01745(9) Uani 1 1 d .
C1 C 0.22742(14) 0.52470(14) 0.63543(11) 0.0204(3) Uani 1 1 d .
C2 C 0.26024(16) 0.53548(16) 0.53022(12) 0.0280(3) Uani 1 1 d .
H2 H 0.2313 0.4738 0.4987 0.034 Uiso 1 1 calc R
C3 C 0.33626(18) 0.63877(18) 0.47300(13) 0.0347(4) Uani 1 1 d .
H3 H 0.3572 0.6469 0.4028 0.042 Uiso 1 1 calc R
C4 C 0.38115(18) 0.72983(17) 0.51977(13) 0.0338(4) Uani 1 1 d .
H4 H 0.4312 0.7994 0.4807 0.041 Uiso 1 1 calc R
C5 C 0.35190(19) 0.71787(17) 0.62432(14) 0.0352(4) Uani 1 1 d .
H5 H 0.3844 0.7779 0.6556 0.042 Uiso 1 1 calc R
C6 C 0.27406(17) 0.61614(15) 0.68253(12) 0.0289(3) Uani 1 1 d .
H6 H 0.2530 0.6088 0.7527 0.035 Uiso 1 1 calc R
C7 C 0.17054(14) 0.35511(13) 0.83569(10) 0.0191(3) Uani 1 1 d .
C8 C 0.31043(15) 0.32084(15) 0.84681(12) 0.0257(3) Uani 1 1 d .
H8 H 0.3766 0.3179 0.7897 0.031 Uiso 1 1 calc R
C9 C 0.34980(17) 0.29136(16) 0.94313(12) 0.0296(3) Uani 1 1 d .
H9 H 0.4420 0.2656 0.9508 0.036 Uiso 1 1 calc R
C10 C 0.25222(18) 0.30013(15) 1.02827(12) 0.0282(3) Uani 1 1 d .
H10 H 0.2797 0.2830 1.0925 0.034 Uiso 1 1 calc R
C11 C 0.11438(17) 0.33420(15) 1.01773(12) 0.0281(3) Uani 1 1 d .
H11 H 0.0494 0.3395 1.0750 0.034 Uiso 1 1 calc R
C12 C 0.07212(16) 0.36068(14) 0.92203(11) 0.0236(3) Uani 1 1 d .
H12 H -0.0211 0.3820 0.9154 0.028 Uiso 1 1 calc R
C13 C -0.05868(14) 0.45517(14) 0.72186(11) 0.0206(3) Uani 1 1 d .
C14 C -0.09754(16) 0.58997(15) 0.69715(11) 0.0246(3) Uani 1 1 d .
H14 H -0.0302 0.6504 0.6707 0.030 Uiso 1 1 calc R
C15 C -0.23712(17) 0.63355(17) 0.71218(13) 0.0314(3) Uani 1 1 d .
H15 H -0.2634 0.7230 0.6950 0.038 Uiso 1 1 calc R
C16 C -0.33687(16) 0.54338(18) 0.75283(13) 0.0322(4) Uani 1 1 d .
H16 H -0.4300 0.5728 0.7640 0.039 Uiso 1 1 calc R
C17 C -0.29898(16) 0.40927(17) 0.77710(12) 0.0300(3) Uani 1 1 d .
H17 H -0.3668 0.3494 0.8038 0.036 Uiso 1 1 calc R
C18 C -0.16030(15) 0.36425(15) 0.76168(12) 0.0247(3) Uani 1 1 d .
H18 H -0.1350 0.2744 0.7776 0.030 Uiso 1 1 calc R
C19 C 0.14448(14) 0.26097(13) 0.64486(10) 0.0191(3) Uani 1 1 d .
C20 C 0.04967(15) 0.24742(14) 0.58137(11) 0.0234(3) Uani 1 1 d .
H20 H -0.0306 0.3032 0.5780 0.028 Uiso 1 1 calc R
C21 C 0.07637(17) 0.14977(15) 0.52319(12) 0.0273(3) Uani 1 1 d .
H21 H 0.0129 0.1395 0.4817 0.033 Uiso 1 1 calc R
C22 C 0.19725(17) 0.06781(15) 0.52700(12) 0.0277(3) Uani 1 1 d .
H22 H 0.2154 0.0039 0.4871 0.033 Uiso 1 1 calc R
C23 C 0.29086(16) 0.08113(15) 0.59014(13) 0.0280(3) Uani 1 1 d .
H23 H 0.3714 0.0256 0.5929 0.034 Uiso 1 1 calc R
C24 C 0.26490(15) 0.17711(15) 0.64946(12) 0.0247(3) Uani 1 1 d .
H24 H 0.3277 0.1854 0.6921 0.030 Uiso 1 1 calc R
C1A C 0.74416(13) 0.00224(13) 0.82432(10) 0.0177(3) Uani 1 1 d .
C2A C 0.87181(14) -0.02164(14) 0.76073(10) 0.0204(3) Uani 1 1 d .
H2A H 0.8705 -0.0321 0.6946 0.025 Uiso 1 1 calc R
C3A C 0.99524(14) -0.02913(14) 0.79683(11) 0.0210(3) Uani 1 1 d .
H3A H 1.0775 -0.0448 0.7548 0.025 Uiso 1 1 calc R
C4A C 1.00051(14) -0.01334(13) 0.89840(10) 0.0181(3) Uani 1 1 d .
C5A C 0.87133(13) 0.00850(13) 0.96270(10) 0.0175(3) Uani 1 1 d .
C6A C 0.74363(13) 0.01583(13) 0.92216(10) 0.0178(3) Uani 1 1 d .
H6A H 0.6597 0.0300 0.9628 0.021 Uiso 1 1 calc R
C7A C 1.12601(14) -0.02000(13) 0.93692(10) 0.0191(3) Uani 1 1 d .
H7A H 1.2093 -0.0323 0.8950 0.023 Uiso 1 1 calc R
O1A O 0.60911(11) -0.05839(12) 0.69200(9) 0.0309(3) Uani 1 1 d .
O2A O 0.48193(11) -0.04007(12) 0.85820(8) 0.0285(2) Uani 1 1 d .
O3A O 0.55712(11) 0.15642(11) 0.73745(9) 0.0306(3) Uani 1 1 d .
O1B O 0.37923(18) -0.27887(16) 0.85383(12) 0.0600(5) Uani 1 1 d .
H1B H 0.4179 -0.2134 0.8565 0.090 Uiso 1 1 calc R
C1B C 0.3223(2) -0.33735(19) 0.95009(15) 0.0423(4) Uani 1 1 d .
H1B1 H 0.3933 -0.3903 0.9845 0.063 Uiso 1 1 calc R
H1B2 H 0.2508 -0.3922 0.9458 0.063 Uiso 1 1 calc R
H1B3 H 0.2831 -0.2704 0.9873 0.063 Uiso 1 1 calc R

loop_
_atom_site_aniso_label
_atom_site_aniso_U_11
_atom_site_aniso_U_22
_atom_site_aniso_U_33
_atom_site_aniso_U_23
_atom_site_aniso_U_13
_atom_site_aniso_U_12
S1A 0.01486(16) 0.01963(17) 0.01892(17) -0.00439(13) -0.00268(12) 0.00101(12)
P1 0.01624(17) 0.01699(17) 0.01882(18) -0.00330(13) -0.00237(13) -0.00050(12)
C1 0.0178(6) 0.0198(6) 0.0218(7) -0.0012(5) -0.0022(5) -0.0008(5)
C2 0.0286(8) 0.0336(8) 0.0227(7) -0.0041(6) -0.0043(6) -0.0084(6)
C3 0.0361(9) 0.0430(10) 0.0226(8) 0.0004(7) -0.0006(6) -0.0120(7)
C4 0.0333(8) 0.0304(8) 0.0331(9) 0.0052(7) -0.0013(7) -0.0112(7)
C5 0.0437(10) 0.0263(8) 0.0366(9) -0.0050(7) -0.0039(7) -0.0132(7)
C6 0.0360(8) 0.0253(7) 0.0257(8) -0.0052(6) -0.0012(6) -0.0080(6)
C7 0.0213(6) 0.0172(6) 0.0190(7) -0.0037(5) -0.0033(5) -0.0011(5)
C8 0.0223(7) 0.0313(8) 0.0241(7) -0.0077(6) -0.0040(6) 0.0009(6)
C9 0.0286(8) 0.0312(8) 0.0307(8) -0.0058(7) -0.0118(6) 0.0015(6)
C10 0.0432(9) 0.0208(7) 0.0217(7) -0.0021(6) -0.0106(6) -0.0029(6)
C11 0.0380(9) 0.0235(7) 0.0209(7) -0.0046(6) 0.0011(6) -0.0016(6)
C12 0.0245(7) 0.0204(7) 0.0242(7) -0.0044(6) 0.0000(6) 0.0006(5)
C13 0.0187(6) 0.0222(7) 0.0210(7) -0.0053(5) -0.0037(5) 0.0015(5)
C14 0.0266(7) 0.0221(7) 0.0249(7) -0.0043(6) -0.0058(6) 0.0025(6)
C15 0.0322(8) 0.0301(8) 0.0326(8) -0.0106(7) -0.0099(7) 0.0121(6)
C16 0.0220(7) 0.0466(10) 0.0306(8) -0.0171(7) -0.0061(6) 0.0098(7)
C17 0.0204(7) 0.0422(9) 0.0297(8) -0.0125(7) -0.0011(6) -0.0048(6)
C18 0.0219(7) 0.0249(7) 0.0276(8) -0.0063(6) -0.0036(6) -0.0016(6)
C19 0.0190(6) 0.0188(6) 0.0193(7) -0.0043(5) -0.0014(5) -0.0019(5)
C20 0.0240(7) 0.0223(7) 0.0244(7) -0.0037(6) -0.0075(6) 0.0010(5)
C21 0.0346(8) 0.0279(8) 0.0220(7) -0.0054(6) -0.0085(6) -0.0057(6)
C22 0.0346(8) 0.0246(7) 0.0241(7) -0.0089(6) 0.0028(6) -0.0056(6)
C23 0.0205(7) 0.0253(7) 0.0377(9) -0.0102(6) 0.0017(6) 0.0001(6)
C24 0.0193(7) 0.0248(7) 0.0321(8) -0.0090(6) -0.0055(6) -0.0008(5)
C1A 0.0150(6) 0.0161(6) 0.0211(7) -0.0019(5) -0.0023(5) -0.0001(5)
C2A 0.0200(6) 0.0250(7) 0.0157(6) -0.0046(5) -0.0005(5) -0.0012(5)
C3A 0.0164(6) 0.0259(7) 0.0195(7) -0.0054(5) 0.0019(5) -0.0006(5)
C4A 0.0167(6) 0.0173(6) 0.0189(6) -0.0027(5) -0.0003(5) 0.0003(5)
C5A 0.0157(6) 0.0152(6) 0.0200(7) -0.0026(5) -0.0004(5) 0.0006(5)
C6A 0.0146(6) 0.0170(6) 0.0203(7) -0.0028(5) -0.0010(5) 0.0013(5)
C7A 0.0146(6) 0.0211(6) 0.0200(7) -0.0045(5) 0.0008(5) 0.0013(5)
O1A 0.0235(5) 0.0432(7) 0.0311(6) -0.0201(5) -0.0071(4) 0.0058(5)
O2A 0.0209(5) 0.0396(6) 0.0249(5) -0.0051(5) -0.0003(4) -0.0097(4)
O3A 0.0256(5) 0.0218(5) 0.0432(7) -0.0002(5) -0.0133(5) 0.0036(4)
O1B 0.0806(11) 0.0519(9) 0.0509(9) -0.0304(7) 0.0263(8) -0.0363(8)
C1B 0.0527(11) 0.0328(9) 0.0425(10) -0.0092(8) -0.0030(8) -0.0112(8)

loop_
_atom_type_symbol
_atom_type_description
_atom_type_scat_dispersion_real
_atom_type_scat_dispersion_imag
_atom_type_scat_source
C C 0.0033 0.0016 'International Tables Vol C Tables 4.2.6.8 and 6.1.1.4'
H H 0.0000 0.0000 'International Tables Vol C Tables 4.2.6.8 and 6.1.1.4'
O O 0.0106 0.0060 'International Tables Vol C Tables 4.2.6.8 and 6.1.1.4'
S S 0.1246 0.1234 'International Tables Vol C Tables 4.2.6.8 and 6.1.1.4'
P P 0.1023 0.0942 'International Tables Vol C Tables 4.2.6.8 and 6.1.1.4'

loop_
_geom_angle_atom_site_label_1
_geom_angle_atom_site_label_2
_geom_angle_atom_site_label_3
_geom_angle
_geom_angle_site_symmetry_1
O3A S1A O1A 113.00(7) .
O3A S1A O2A 112.65(7) .
O1A S1A O2A 113.10(7) .
O3A S1A C1A 104.82(6) .
O1A S1A C1A 106.61(6) .
O2A S1A C1A 105.83(6) .
C13 P1 C1 110.43(7) .
C13 P1 C7 108.18(6) .
C1 P1 C7 108.15(7) .
C13 P1 C19 108.89(6) .
C1 P1 C19 107.57(6) .
C7 P1 C19 113.62(6) .
C2 C1 C6 119.86(14) .
C2 C1 P1 120.38(11) .
C6 C1 P1 119.73(11) .
C3 C2 C1 119.58(15) .
C3 C2 H2 120.2 .
C1 C2 H2 120.2 .
C4 C3 C2 120.39(15) .
C4 C3 H3 119.8 .
C2 C3 H3 119.8 .
C5 C4 C3 120.33(15) .
C5 C4 H4 119.8 .
C3 C4 H4 119.8 .
C4 C5 C6 119.97(15) .
C4 C5 H5 120.0 .
C6 C5 H5 120.0 .
C5 C6 C1 119.85(15) .
C5 C6 H6 120.1 .
C1 C6 H6 120.1 .
C12 C7 C8 119.60(13) .
C12 C7 P1 120.85(11) .
C8 C7 P1 119.52(11) .
C9 C8 C7 119.80(14) .
C9 C8 H8 120.1 .
C7 C8 H8 120.1 .
C8 C9 C10 120.30(15) .
C8 C9 H9 119.8 .
C10 C9 H9 119.8 .
C11 C10 C9 120.10(14) .
C11 C10 H10 119.9 .
C9 C10 H10 119.9 .
C10 C11 C12 120.47(14) .
C10 C11 H11 119.8 .
C12 C11 H11 119.8 .
C11 C12 C7 119.68(14) .
C11 C12 H12 120.2 .
C7 C12 H12 120.2 .
C14 C13 C18 119.97(13) .
C14 C13 P1 120.84(11) .
C18 C13 P1 119.09(11) .
C15 C14 C13 119.90(14) .
C15 C14 H14 120.0 .
C13 C14 H14 120.0 .
C16 C15 C14 119.85(15) .
C16 C15 H15 120.1 .
C14 C15 H15 120.1 .
C15 C16 C17 120.52(14) .
C15 C16 H16 119.7 .
C17 C16 H16 119.7 .
C18 C17 C16 120.27(15) .
C18 C17 H17 119.9 .
C16 C17 H17 119.9 .
C17 C18 C13 119.49(14) .
C17 C18 H18 120.3 .
C13 C18 H18 120.3 .
C24 C19 C20 119.92(13) .
C24 C19 P1 119.67(11) .
C20 C19 P1 120.09(11) .
C21 C20 C19 119.55(14) .
C21 C20 H20 120.2 .
C19 C20 H20 120.2 .
C22 C21 C20 120.29(14) .
C22 C21 H21 119.9 .
C20 C21 H21 119.9 .
C23 C22 C21 120.07(14) .
C23 C22 H22 120.0 .
C21 C22 H22 120.0 .
C22 C23 C24 120.29(14) .
C22 C23 H23 119.9 .
C24 C23 H23 119.9 .
C23 C24 C19 119.87(14) .
C23 C24 H24 120.1 .
C19 C24 H24 120.1 .
C6A C1A C2A 120.82(12) .
C6A C1A S1A 120.19(10) .
C2A C1A S1A 118.98(10) .
C3A C2A C1A 120.20(13) .
C3A C2A H2A 119.9 .
C1A C2A H2A 119.9 .
C2A C3A C4A 121.16(12) .
C2A C3A H3A 119.4 .
C4A C3A H3A 119.4 .
C7A C4A C3A 122.17(12) .
C7A C4A C5A 119.46(12) .
C3A C4A C5A 118.37(12) .
C7A C5A C6A 121.83(12) 2_757
C7A C5A C4A 119.25(12) 2_757
C6A C5A C4A 118.91(12) .
C1A C6A C5A 120.52(12) .
C1A C6A H6A 119.7 .
C5A C6A H6A 119.7 .
C5A C7A C4A 121.27(12) 2_757
C5A C7A H7A 119.4 2_757
C4A C7A H7A 119.4 .
C1B O1B H1B 109.5 .
O1B C1B H1B1 109.5 .
O1B C1B H1B2 109.5 .
H1B1 C1B H1B2 109.5 .
O1B C1B H1B3 109.5 .
H1B1 C1B H1B3 109.5 .
H1B2 C1B H1B3 109.5 .

loop_
_geom_bond_atom_site_label_1
_geom_bond_atom_site_label_2
_geom_bond_distance
_geom_bond_site_symmetry_2
S1A O3A 1.4539(11) .
S1A O1A 1.4546(11) .
S1A O2A 1.4593(11) .
S1A C1A 1.7823(14) .
P1 C13 1.7930(14) .
P1 C1 1.7969(14) .
P1 C7 1.7987(14) .
P1 C19 1.8018(14) .
C1 C2 1.396(2) .
C1 C6 1.398(2) .
C2 C3 1.387(2) .
C2 H2 0.9300 .
C3 C4 1.384(3) .
C3 H3 0.9300 .
C4 C5 1.384(2) .
C4 H4 0.9300 .
C5 C6 1.389(2) .
C5 H5 0.9300 .
C6 H6 0.9300 .
C7 C12 1.3996(19) .
C7 C8 1.402(2) .
C8 C9 1.386(2) .
C8 H8 0.9300 .
C9 C10 1.389(2) .
C9 H9 0.9300 .
C10 C11 1.381(2) .
C10 H10 0.9300 .
C11 C12 1.391(2) .
C11 H11 0.9300 .
C12 H12 0.9300 .
C13 C14 1.398(2) .
C13 C18 1.401(2) .
C14 C15 1.391(2) .
C14 H14 0.9300 .
C15 C16 1.385(3) .
C15 H15 0.9300 .
C16 C17 1.389(2) .
C16 H16 0.9300 .
C17 C18 1.388(2) .
C17 H17 0.9300 .
C18 H18 0.9300 .
C19 C24 1.396(2) .
C19 C20 1.398(2) .
C20 C21 1.394(2) .
C20 H20 0.9300 .
C21 C22 1.388(2) .
C21 H21 0.9300 .
C22 C23 1.385(2) .
C22 H22 0.9300 .
C23 C24 1.391(2) .
C23 H23 0.9300 .
C24 H24 0.9300 .
C1A C6A 1.3652(19) .
C1A C2A 1.4309(18) .
C2A C3A 1.363(2) .
C2A H2A 0.9300 .
C3A C4A 1.4331(19) .
C3A H3A 0.9300 .
C4A C7A 1.3988(19) .
C4A C5A 1.4427(18) .
C5A C7A 1.3983(19) 2_757
C5A C6A 1.4320(19) .
C6A H6A 0.9300 .
C7A C5A 1.3984(19) 2_757
C7A H7A 0.9300 .
O1B C1B 1.372(2) .
O1B H1B 0.8200 .
C1B H1B1 0.9600 .
C1B H1B2 0.9600 .
C1B H1B3 0.9600 .

loop_
_geom_torsion_atom_site_label_1
_geom_torsion_atom_site_label_2
_geom_torsion_atom_site_label_3
_geom_torsion_atom_site_label_4
_geom_torsion
_geom_torsion_site_symmetry_1
_geom_torsion_site_symmetry_4
C13 P1 C1 C2 -91.34(13) . .
C7 P1 C1 C2 150.47(12) . .
C19 P1 C1 C2 27.37(14) . .
C13 P1 C1 C6 86.70(13) . .
C7 P1 C1 C6 -31.49(14) . .
C19 P1 C1 C6 -154.59(12) . .
C6 C1 C2 C3 -1.5(2) . .
P1 C1 C2 C3 176.57(13) . .
C1 C2 C3 C4 0.9(3) . .
C2 C3 C4 C5 0.7(3) . .
C3 C4 C5 C6 -1.7(3) . .
C4 C5 C6 C1 1.1(3) . .
C2 C1 C6 C5 0.5(2) . .
P1 C1 C6 C5 -177.55(13) . .
C13 P1 C7 C12 4.84(14) . .
C1 P1 C7 C12 124.46(12) . .
C19 P1 C7 C12 -116.19(12) . .
C13 P1 C7 C8 -172.93(11) . .
C1 P1 C7 C8 -53.30(13) . .
C19 P1 C7 C8 66.05(13) . .
C12 C7 C8 C9 0.7(2) . .
P1 C7 C8 C9 178.51(12) . .
C7 C8 C9 C10 -2.3(2) . .
C8 C9 C10 C11 2.1(2) . .
C9 C10 C11 C12 -0.3(2) . .
C10 C11 C12 C7 -1.2(2) . .
C8 C7 C12 C11 1.0(2) . .
P1 C7 C12 C11 -176.76(11) . .
C1 P1 C13 C14 -14.83(14) . .
C7 P1 C13 C14 103.35(12) . .
C19 P1 C13 C14 -132.74(12) . .
C1 P1 C13 C18 168.76(11) . .
C7 P1 C13 C18 -73.06(13) . .
C19 P1 C13 C18 50.86(13) . .
C18 C13 C14 C15 0.0(2) . .
P1 C13 C14 C15 -176.35(12) . .
C13 C14 C15 C16 0.8(2) . .
C14 C15 C16 C17 -1.1(2) . .
C15 C16 C17 C18 0.6(2) . .
C16 C17 C18 C13 0.3(2) . .
C14 C13 C18 C17 -0.6(2) . .
P1 C13 C18 C17 175.84(12) . .
C13 P1 C19 C24 -163.33(12) . .
C1 P1 C19 C24 76.97(13) . .
C7 P1 C19 C24 -42.71(14) . .
C13 P1 C19 C20 23.24(14) . .
C1 P1 C19 C20 -96.46(12) . .
C7 P1 C19 C20 143.86(11) . .
C24 C19 C20 C21 0.1(2) . .
P1 C19 C20 C21 173.51(11) . .
C19 C20 C21 C22 -1.0(2) . .
C20 C21 C22 C23 1.2(2) . .
C21 C22 C23 C24 -0.5(2) . .
C22 C23 C24 C19 -0.4(2) . .
C20 C19 C24 C23 0.6(2) . .
P1 C19 C24 C23 -172.83(12) . .
O3A S1A C1A C6A 84.87(12) . .
O1A S1A C1A C6A -155.08(11) . .
O2A S1A C1A C6A -34.41(13) . .
O3A S1A C1A C2A -94.56(12) . .
O1A S1A C1A C2A 25.49(13) . .
O2A S1A C1A C2A 146.16(11) . .
C6A C1A C2A C3A -1.0(2) . .
S1A C1A C2A C3A 178.42(11) . .
C1A C2A C3A C4A -0.1(2) . .
C2A C3A C4A C7A -179.69(13) . .
C2A C3A C4A C5A 1.1(2) . .
C7A C4A C5A C7A -1.2(2) . 2_757
C3A C4A C5A C7A 178.00(12) . 2_757
C7A C4A C5A C6A 179.67(12) . .
C3A C4A C5A C6A -1.08(19) . .
C2A C1A C6A C5A 1.0(2) . .
S1A C1A C6A C5A -178.43(10) . .
C7A C5A C6A C1A -179.00(13) 2_757 .
C4A C5A C6A C1A 0.1(2) . .
C3A C4A C7A C5A -177.94(13) . 2_757
C5A C4A C7A C5A 1.3(2) . 2_757
